data_7041545
loop_
_publ_author_name
'Gao, Yang'
'Lin, Yue-Jian'
'Han, Ying-Feng'
'Jin, Guo-Xin'

_publ_section_title
;
 Efficient synthesis of carborane azo derivatives and their reactivity.
;
_journal_issue 5
_journal_name_full 'Dalton transactions (Cambridge, England : 2003)'
_journal_page_first 1585
_journal_page_last 1592
_journal_paper_doi 10.1039/c6dt04550b
_journal_volume 46
_journal_year 2017
_chemical_formula_sum 'C25 H37 B10 Ir N2 O S'
_chemical_formula_weight 713.92
_space_group_crystal_system monoclinic
_space_group_IT_number 14
_space_group_name_Hall '-P 2yn'
_space_group_name_H-M_alt 'P 1 21/n 1'
_symmetry_space_group_name_Hall '-P 2yn'
_symmetry_space_group_name_H-M 'P 1 21/n 1'
_atom_sites_solution_hydrogens mixed
_audit_creation_method SHELXL-2014/7
_audit_update_record
;
2016-11-24 deposited with the CCDC.
2016-12-22 downloaded from the CCDC.
;
_cell_angle_alpha 90
_cell_angle_beta 111.001(4)
_cell_angle_gamma 90
_cell_formula_units_Z 4
_cell_length_a 11.485(3)
_cell_length_b 23.793(6)
_cell_length_c 12.051(3)
_cell_measurement_reflns_used 8092
_cell_measurement_temperature 296(2)
_cell_measurement_theta_max 27.39
_cell_measurement_theta_min 2.27
_cell_volume 3074.3(14)
_computing_cell_refinement 'Bruker SAINT'
_computing_data_collection 'Bruker APEX2'
_computing_data_reduction 'Bruker SAINT'
_computing_molecular_graphics 'Bruker SHELXTL'
_computing_publication_material 'Bruker SHELXTL'
_computing_structure_refinement 'SHELXL-2014/7 (Sheldrick, 2014)'
_computing_structure_solution 'SHELXS-97 (Sheldrick, 2008)'
_diffrn_ambient_temperature 296(2)
_diffrn_measured_fraction_theta_full 0.995
_diffrn_measured_fraction_theta_max 0.994
_diffrn_measurement_device_type 'Bruker APEX-II CCD'
_diffrn_measurement_method '\f and \w scans'
_diffrn_radiation_type MoK\a
_diffrn_radiation_wavelength 0.71073
_diffrn_reflns_av_R_equivalents 0.0520
_diffrn_reflns_av_unetI/netI 0.0563
_diffrn_reflns_Laue_measured_fraction_full 0.995
_diffrn_reflns_Laue_measured_fraction_max 0.994
_diffrn_reflns_limit_h_max 14
_diffrn_reflns_limit_h_min -12
_diffrn_reflns_limit_k_max 24
_diffrn_reflns_limit_k_min -30
_diffrn_reflns_limit_l_max 15
_diffrn_reflns_limit_l_min -15
_diffrn_reflns_number 22059
_diffrn_reflns_point_group_measured_fraction_full 0.995
_diffrn_reflns_point_group_measured_fraction_max 0.994
_diffrn_reflns_theta_full 25.242
_diffrn_reflns_theta_max 27.532
_diffrn_reflns_theta_min 1.712
_exptl_absorpt_coefficient_mu 4.434
_exptl_absorpt_correction_T_max 0.378
_exptl_absorpt_correction_T_min 0.182
_exptl_absorpt_correction_type multi-scan
_exptl_absorpt_process_details sadabs
_exptl_crystal_colour brown
_exptl_crystal_density_diffrn 1.543
_exptl_crystal_description block
_exptl_crystal_F_000 1408
_exptl_crystal_size_max 0.410
_exptl_crystal_size_mid 0.390
_exptl_crystal_size_min 0.230
_refine_diff_density_max 1.906
_refine_diff_density_min -1.860
_refine_diff_density_rms 0.151
_refine_ls_extinction_method none
_refine_ls_goodness_of_fit_ref 1.044
_refine_ls_hydrogen_treatment mixed
_refine_ls_matrix_type full
_refine_ls_number_parameters 410
_refine_ls_number_reflns 7035
_refine_ls_number_restraints 87
_refine_ls_restrained_S_all 1.041
_refine_ls_R_factor_all 0.0621
_refine_ls_R_factor_gt 0.0435
_refine_ls_shift/su_max 0.002
_refine_ls_shift/su_mean 0.000
_refine_ls_structure_factor_coef Fsqd
_refine_ls_weighting_details 'w=1/[\s^2^(Fo^2^)+(0.0712P)^2^+4.6445P] where P=(Fo^2^+2Fc^2^)/3'
_refine_ls_weighting_scheme calc
_refine_ls_wR_factor_gt 0.1182
_refine_ls_wR_factor_ref 0.1303
_reflns_Friedel_coverage 0.000
_reflns_number_gt 5492
_reflns_number_total 7035
_reflns_threshold_expression 'I > 2\s(I)'
_cod_data_source_file c6dt04550b2.cif
_cod_data_source_block 6b
_cod_depositor_comments 'Adding full bibliography for 7041541--7041547.cif.'
_cod_original_cell_volume 3074.2(14)
_cod_database_code 7041545
_shelx_shelxl_version_number 2014/7
_shelx_space_group_comment
; 
The symmetry employed for this shelxl refinement is uniquely defined 
by the following loop, which should always be used as a source of 
symmetry information in preference to the above space-group names. 
They are only intended as comments. 
;
_shelx_estimated_absorpt_t_min 0.264
_shelx_estimated_absorpt_t_max 0.429

loop_
_space_group_symop_operation_xyz
'x, y, z'
'-x+1/2, y+1/2, -z+1/2'
'-x, -y, -z'
'x-1/2, -y-1/2, z-1/2'

loop_
_atom_site_label
_atom_site_type_symbol
_atom_site_fract_x
_atom_site_fract_y
_atom_site_fract_z
_atom_site_U_iso_or_equiv
_atom_site_adp_type
_atom_site_occupancy
_atom_site_site_symmetry_order
_atom_site_calc_flag
_atom_site_refinement_flags_posn
_atom_site_refinement_flags_adp
_atom_site_refinement_flags_occupancy
_atom_site_disorder_assembly
_atom_site_disorder_group
Ir1 Ir 0.37333(2) 0.16776(2) 0.72770(2) 0.03399(10) Uani 1 1 d . . . . .
S1 S 0.51313(16) 0.19915(8) 0.91563(14) 0.0459(4) Uani 1 1 d . . . . .
N1 N 0.4786(6) 0.0515(2) 0.7565(6) 0.0568(16) Uani 1 1 d . . . . .
N2 N 0.3921(5) 0.0857(3) 0.7605(5) 0.0482(14) Uani 1 1 d . . . . .
C1 C 0.5643(6) 0.0786(3) 0.7124(6) 0.0477(16) Uani 1 1 d . . . . .
C2 C 0.6632(6) 0.1249(3) 0.7971(6) 0.0423(14) Uani 1 1 d D . . . .
H2 H 0.655(5) 0.130(2) 0.877(4) 0.022(13) Uiso 1 1 d D . . . .
B3 B 0.7192(8) 0.0604(4) 0.7735(9) 0.057(2) Uani 1 1 d . . . . .
H3 H 0.7572 0.0275 0.8409 0.069 Uiso 1 1 calc R U . . .
B4 B 0.6296(9) 0.0450(4) 0.6253(10) 0.070(3) Uani 1 1 d . . . . .
H4 H 0.6110 0.0011 0.5959 0.084 Uiso 1 1 calc R U . . .
B5 B 0.5137(8) 0.0994(3) 0.5688(7) 0.051(2) Uani 1 1 d . . . . .
H5 H 0.4208 0.0902 0.5029 0.061 Uiso 1 1 calc R U . . .
B6 B 0.5279(7) 0.1518(3) 0.6832(6) 0.0383(15) Uani 1 1 d . . . . .
B7 B 0.6826(8) 0.1789(4) 0.7186(8) 0.0486(19) Uani 1 1 d . . . . .
H7 H 0.7007 0.2223 0.7518 0.058 Uiso 1 1 calc R U . . .
B8 B 0.7987(8) 0.1245(5) 0.7733(8) 0.060(2) Uani 1 1 d . . . . .
H8 H 0.8912 0.1326 0.8410 0.072 Uiso 1 1 calc R U . . .
B9 B 0.7776(9) 0.0754(5) 0.6579(9) 0.066(3) Uani 1 1 d . . . . .
H9 H 0.8560 0.0520 0.6484 0.079 Uiso 1 1 calc R U . . .
B10 B 0.6512(10) 0.0988(5) 0.5335(9) 0.071(3) Uani 1 1 d . . . . .
H10 H 0.6476 0.0899 0.4428 0.085 Uiso 1 1 calc R U . . .
B11 B 0.5920(9) 0.1636(4) 0.5677(8) 0.053(2) Uani 1 1 d . . . . .
H11 H 0.5520 0.1962 0.5002 0.064 Uiso 1 1 calc R U . . .
B12 B 0.7567(9) 0.1487(4) 0.6260(9) 0.058(2) Uani 1 1 d . . . . .
H12 H 0.8223 0.1729 0.5970 0.070 Uiso 1 1 calc R U . . .
C3 C 0.2952(10) 0.0480(4) 0.7597(9) 0.038(3) Uani 0.55 1 d G U P A 1
C4 C 0.2586(10) 0.0028(4) 0.6858(10) 0.059(4) Uani 0.55 1 d G U P A 1
H4A H 0.2950 -0.0043 0.6296 0.071 Uiso 0.55 1 calc R U P A 1
C5 C 0.1672(10) -0.0323(4) 0.6951(11) 0.065(4) Uani 0.55 1 d G U P A 1
H5A H 0.1420 -0.0631 0.6448 0.078 Uiso 0.55 1 calc R U P A 1
C6 C 0.1126(10) -0.0221(5) 0.7783(12) 0.070(6) Uani 0.55 1 d G U P A 1
C7 C 0.1493(11) 0.0231(5) 0.8522(11) 0.071(5) Uani 0.55 1 d G U P A 1
H7A H 0.1129 0.0302 0.9084 0.086 Uiso 0.55 1 calc R U P A 1
C8 C 0.2406(10) 0.0582(5) 0.8429(9) 0.060(4) Uani 0.55 1 d G U P A 1
H8A H 0.2658 0.0890 0.8932 0.072 Uiso 0.55 1 calc R U P A 1
O1 O 0.0277(14) -0.0662(5) 0.7761(14) 0.097(4) Uani 0.55 1 d D U P A 1
C25 C -0.021(2) -0.0631(12) 0.8691(18) 0.090(7) Uani 0.55 1 d D U P A 1
H25A H -0.0688 -0.0292 0.8610 0.135 Uiso 0.55 1 calc R U P A 1
H25B H 0.0463 -0.0631 0.9445 0.135 Uiso 0.55 1 calc R U P A 1
H25C H -0.0739 -0.0950 0.8646 0.135 Uiso 0.55 1 calc R U P A 1
C3' C 0.2887(12) 0.0589(5) 0.7981(12) 0.038(3) Uani 0.45 1 d G . P A 2
C4' C 0.2368(12) 0.0825(5) 0.8733(11) 0.046(4) Uani 0.45 1 d G U P A 2
H4' H 0.2644 0.1173 0.9079 0.055 Uiso 0.45 1 calc R U P A 2
C5' C 0.1440(12) 0.0547(5) 0.8975(11) 0.059(5) Uani 0.45 1 d G U P A 2
H5' H 0.1088 0.0707 0.9486 0.070 Uiso 0.45 1 calc R U P A 2
C6' C 0.1032(12) 0.0034(5) 0.8466(12) 0.050(4) Uani 0.45 1 d G U P A 2
C7' C 0.1552(12) -0.0201(5) 0.7713(12) 0.048(5) Uani 0.45 1 d G U P A 2
H7' H 0.1275 -0.0549 0.7368 0.058 Uiso 0.45 1 calc R U P A 2
C8' C 0.2480(11) 0.0077(5) 0.7471(11) 0.049(4) Uani 0.45 1 d G U P A 2
H8' H 0.2832 -0.0083 0.6961 0.059 Uiso 0.45 1 calc R U P A 2
O1' O 0.0098(12) -0.0208(6) 0.8743(13) 0.069(4) Uani 0.45 1 d D U P A 2
C25' C -0.059(3) -0.0668(12) 0.803(2) 0.090(7) Uani 0.45 1 d D . P A 2
H25D H -0.1367 -0.0711 0.8159 0.135 Uiso 0.45 1 calc R U P A 2
H25E H -0.0114 -0.1007 0.8261 0.135 Uiso 0.45 1 calc R U P A 2
H25F H -0.0756 -0.0592 0.7210 0.135 Uiso 0.45 1 calc R U P A 2
C9 C 0.4666(7) 0.1675(3) 1.0268(6) 0.0465(16) Uani 1 1 d . . . . .
C10 C 0.3905(8) 0.1963(4) 1.0748(7) 0.062(2) Uani 1 1 d . . . . .
H10A H 0.3643 0.2326 1.0485 0.074 Uiso 1 1 calc R U . . .
C11 C 0.3526(12) 0.1720(4) 1.1618(9) 0.088(3) Uani 1 1 d . . . . .
H11A H 0.2981 0.1912 1.1897 0.106 Uiso 1 1 calc R U . . .
C12 C 0.3943(10) 0.1214(5) 1.2049(8) 0.081(3) Uani 1 1 d . . . . .
H12A H 0.3719 0.1061 1.2654 0.097 Uiso 1 1 calc R U . . .
C13 C 0.4707(10) 0.0915(4) 1.1600(8) 0.080(3) Uani 1 1 d . . . . .
H13 H 0.4969 0.0556 1.1888 0.096 Uiso 1 1 calc R U . . .
C14 C 0.5091(8) 0.1143(3) 1.0720(7) 0.064(2) Uani 1 1 d . . . . .
H14 H 0.5624 0.0942 1.0439 0.077 Uiso 1 1 calc R U . . .
C15 C 0.2422(6) 0.1948(3) 0.5512(5) 0.0395(13) Uani 1 1 d . . . . .
C16 C 0.1664(6) 0.1712(3) 0.6136(6) 0.0428(15) Uani 1 1 d . . . . .
C17 C 0.1795(7) 0.2071(3) 0.7130(6) 0.0507(17) Uani 1 1 d . . . . .
C18 C 0.2632(7) 0.2503(3) 0.7141(6) 0.0500(17) Uani 1 1 d . . . . .
C19 C 0.3039(7) 0.2429(3) 0.6170(6) 0.0479(16) Uani 1 1 d . . . . .
C20 C 0.2389(8) 0.1767(3) 0.4315(6) 0.058(2) Uani 1 1 d . . . . .
H20A H 0.2350 0.1364 0.4266 0.086 Uiso 1 1 calc R U . . .
H20B H 0.3127 0.1896 0.4197 0.086 Uiso 1 1 calc R U . . .
H20C H 0.1666 0.1924 0.3714 0.086 Uiso 1 1 calc R U . . .
C21 C 0.0772(7) 0.1235(4) 0.5689(7) 0.061(2) Uani 1 1 d . . . . .
H21A H 0.0568 0.1080 0.6333 0.091 Uiso 1 1 calc R U . . .
H21B H 0.1149 0.0949 0.5366 0.091 Uiso 1 1 calc R U . . .
H21C H 0.0025 0.1368 0.5081 0.091 Uiso 1 1 calc R U . . .
C22 C 0.1048(9) 0.2019(6) 0.7935(8) 0.087(3) Uani 1 1 d . . . . .
H22A H 0.0650 0.2372 0.7958 0.131 Uiso 1 1 calc R U . . .
H22B H 0.1594 0.1921 0.8722 0.131 Uiso 1 1 calc R U . . .
H22C H 0.0426 0.1733 0.7635 0.131 Uiso 1 1 calc R U . . .
C23 C 0.2933(10) 0.2984(4) 0.7963(8) 0.080(3) Uani 1 1 d . . . . .
H23A H 0.3779 0.3099 0.8124 0.121 Uiso 1 1 calc R U . . .
H23B H 0.2835 0.2876 0.8693 0.121 Uiso 1 1 calc R U . . .
H23C H 0.2380 0.3290 0.7610 0.121 Uiso 1 1 calc R U . . .
C24 C 0.3813(8) 0.2852(3) 0.5796(9) 0.071(2) Uani 1 1 d . . . . .
H24A H 0.3335 0.3188 0.5519 0.107 Uiso 1 1 calc R U . . .
H24B H 0.4042 0.2695 0.5168 0.107 Uiso 1 1 calc R U . . .
H24C H 0.4553 0.2939 0.6462 0.107 Uiso 1 1 calc R U . . .

loop_
_atom_site_aniso_label
_atom_site_aniso_U_11
_atom_site_aniso_U_22
_atom_site_aniso_U_33
_atom_site_aniso_U_23
_atom_site_aniso_U_13
_atom_site_aniso_U_12
Ir1 0.03006(14) 0.03763(15) 0.03231(14) 0.00140(9) 0.00877(10) -0.00015(9)
S1 0.0411(9) 0.0590(11) 0.0353(8) -0.0047(7) 0.0108(7) -0.0073(8)
N1 0.038(3) 0.033(3) 0.088(5) 0.009(3) 0.008(3) 0.001(2)
N2 0.032(3) 0.049(3) 0.055(3) 0.010(3) 0.005(2) -0.003(2)
C1 0.031(3) 0.042(4) 0.060(4) -0.006(3) 0.005(3) 0.004(3)
C2 0.030(3) 0.053(4) 0.042(3) -0.003(3) 0.012(3) 0.001(3)
B3 0.037(4) 0.062(6) 0.069(6) 0.004(4) 0.015(4) 0.012(4)
B4 0.051(5) 0.051(5) 0.094(7) -0.027(5) 0.008(5) 0.011(4)
B5 0.044(5) 0.050(5) 0.049(4) -0.012(4) 0.005(3) 0.013(3)
B6 0.035(4) 0.045(4) 0.035(3) 0.001(3) 0.011(3) -0.002(3)
B7 0.039(4) 0.056(5) 0.052(5) -0.001(4) 0.019(4) -0.007(3)
B8 0.031(4) 0.098(7) 0.050(5) -0.006(5) 0.015(3) -0.001(4)
B9 0.042(5) 0.094(7) 0.060(5) -0.018(5) 0.015(4) 0.013(5)
B10 0.063(6) 0.100(8) 0.052(5) -0.017(5) 0.024(5) 0.025(5)
B11 0.060(5) 0.061(5) 0.047(4) 0.003(4) 0.028(4) 0.011(4)
B12 0.045(5) 0.078(6) 0.059(5) -0.002(4) 0.027(4) 0.000(4)
C3 0.029(4) 0.044(6) 0.043(8) 0.006(5) 0.015(5) -0.005(4)
C4 0.047(7) 0.045(7) 0.090(10) 0.000(7) 0.029(7) -0.013(6)
C5 0.054(8) 0.056(8) 0.081(10) -0.002(7) 0.019(7) -0.013(6)
C6 0.033(9) 0.070(11) 0.105(13) 0.002(9) 0.023(9) -0.020(7)
C7 0.060(10) 0.094(12) 0.066(10) 0.014(9) 0.031(8) 0.003(9)
C8 0.049(8) 0.067(10) 0.058(9) -0.001(8) 0.012(7) -0.011(7)
O1 0.096(9) 0.078(8) 0.138(11) 0.001(7) 0.069(8) -0.027(7)
C25 0.051(13) 0.104(10) 0.13(2) 0.037(15) 0.049(14) -0.006(9)
C3' 0.029(4) 0.044(6) 0.043(8) 0.006(5) 0.015(5) -0.005(4)
C4' 0.048(9) 0.044(9) 0.048(8) -0.008(7) 0.019(7) -0.014(7)
C5' 0.065(10) 0.065(10) 0.060(9) -0.012(8) 0.039(8) -0.016(8)
C6' 0.048(9) 0.048(9) 0.060(9) 0.002(8) 0.025(8) -0.009(8)
C7' 0.044(11) 0.037(8) 0.064(10) -0.007(7) 0.020(8) -0.022(7)
C8' 0.045(8) 0.059(9) 0.061(9) -0.002(8) 0.040(7) -0.007(7)
O1' 0.046(7) 0.066(8) 0.106(10) 0.009(7) 0.038(7) -0.020(6)
C25' 0.051(13) 0.104(10) 0.13(2) 0.037(15) 0.049(14) -0.006(9)
C9 0.052(4) 0.055(4) 0.030(3) 0.001(3) 0.012(3) 0.004(3)
C10 0.072(6) 0.065(5) 0.053(4) 0.007(4) 0.029(4) 0.016(4)
C11 0.111(9) 0.106(9) 0.064(6) 0.012(5) 0.051(6) 0.022(6)
C12 0.086(7) 0.106(8) 0.056(5) 0.018(5) 0.032(5) 0.006(6)
C13 0.086(7) 0.079(6) 0.065(6) 0.035(5) 0.015(5) 0.012(5)
C14 0.067(5) 0.066(5) 0.054(4) 0.013(4) 0.014(4) 0.020(4)
C15 0.038(3) 0.043(4) 0.035(3) 0.006(3) 0.009(3) 0.008(3)
C16 0.028(3) 0.049(4) 0.044(4) 0.004(3) 0.004(3) 0.006(3)
C17 0.038(4) 0.074(5) 0.040(3) 0.007(3) 0.015(3) 0.019(3)
C18 0.057(4) 0.036(3) 0.051(4) 0.001(3) 0.012(3) 0.013(3)
C19 0.047(4) 0.043(4) 0.050(4) 0.007(3) 0.012(3) 0.011(3)
C20 0.064(5) 0.070(5) 0.033(3) 0.001(3) 0.010(3) 0.013(4)
C21 0.039(4) 0.073(5) 0.057(4) 0.002(4) 0.002(3) -0.010(3)
C22 0.058(6) 0.154(11) 0.062(5) 0.006(6) 0.038(5) 0.019(6)
C23 0.091(7) 0.064(6) 0.071(6) -0.023(5) 0.011(5) 0.018(5)
C24 0.068(6) 0.049(5) 0.085(6) 0.022(4) 0.013(5) 0.003(4)

loop_
_atom_type_symbol
_atom_type_description
_atom_type_scat_dispersion_real
_atom_type_scat_dispersion_imag
_atom_type_scat_source
C C 0.0033 0.0016 'International Tables Vol C Tables 4.2.6.8 and 6.1.1.4'
H H 0.0000 0.0000 'International Tables Vol C Tables 4.2.6.8 and 6.1.1.4'
B B 0.0013 0.0007 'International Tables Vol C Tables 4.2.6.8 and 6.1.1.4'
N N 0.0061 0.0033 'International Tables Vol C Tables 4.2.6.8 and 6.1.1.4'
S S 0.1246 0.1234 'International Tables Vol C Tables 4.2.6.8 and 6.1.1.4'
Ir Ir -1.4442 7.9887 'International Tables Vol C Tables 4.2.6.8 and 6.1.1.4'
O O 0.0106 0.0060 'International Tables Vol C Tables 4.2.6.8 and 6.1.1.4'

loop_
_geom_angle_atom_site_label_1
_geom_angle_atom_site_label_2
_geom_angle_atom_site_label_3
_geom_angle
N2 Ir1 B6 80.1(3)
N2 Ir1 C19 155.2(3)
B6 Ir1 C19 98.6(3)
N2 Ir1 C15 117.6(2)
B6 Ir1 C15 99.0(3)
C19 Ir1 C15 37.7(3)
N2 Ir1 C16 99.8(2)
B6 Ir1 C16 131.1(3)
C19 Ir1 C16 62.1(3)
C15 Ir1 C16 37.6(2)
N2 Ir1 C18 150.1(3)
B6 Ir1 C18 129.6(3)
C19 Ir1 C18 36.5(3)
C15 Ir1 C18 61.2(2)
C16 Ir1 C18 60.0(2)
N2 Ir1 C17 115.8(3)
B6 Ir1 C17 158.1(3)
C19 Ir1 C17 60.4(3)
C15 Ir1 C17 61.0(2)
C16 Ir1 C17 35.9(2)
C18 Ir1 C17 35.0(3)
N2 Ir1 S1 97.53(18)
B6 Ir1 S1 87.4(2)
C19 Ir1 S1 107.2(2)
C15 Ir1 S1 144.81(18)
C16 Ir1 S1 139.86(18)
C18 Ir1 S1 88.07(19)
C17 Ir1 S1 104.08(18)
C9 S1 Ir1 107.6(3)
N2 N1 C1 111.7(5)
N1 N2 C3 102.3(7)
N1 N2 C3' 115.5(7)
N1 N2 Ir1 129.6(5)
C3 N2 Ir1 125.9(6)
C3' N2 Ir1 114.9(6)
N1 C1 C2 119.1(6)
N1 C1 B5 118.8(6)
C2 C1 B5 110.3(6)
N1 C1 B4 122.3(6)
C2 C1 B4 109.9(6)
B5 C1 B4 64.5(5)
N1 C1 B3 118.2(6)
C2 C1 B3 61.7(5)
B5 C1 B3 115.8(6)
B4 C1 B3 61.7(5)
N1 C1 B6 111.6(5)
C2 C1 B6 62.2(4)
B5 C1 B6 62.9(4)
B4 C1 B6 117.4(6)
B3 C1 B6 117.5(6)
C1 C2 B7 111.6(6)
C1 C2 B8 111.5(6)
B7 C2 B8 65.4(5)
C1 C2 B3 61.2(5)
B7 C2 B3 117.4(6)
B8 C2 B3 62.9(5)
C1 C2 B6 63.0(4)
B7 C2 B6 62.7(4)
B8 C2 B6 118.4(6)
B3 C2 B6 117.7(6)
C1 C2 H2 113(3)
B7 C2 H2 121(3)
B8 C2 H2 125(3)
B3 C2 H2 116(3)
B6 C2 H2 109(3)
C1 B3 C2 57.1(4)
C1 B3 B4 58.4(5)
C2 B3 B4 103.7(6)
C1 B3 B8 103.6(6)
C2 B3 B8 57.3(5)
B4 B3 B8 107.0(7)
C1 B3 B9 103.7(6)
C2 B3 B9 102.5(7)
B4 B3 B9 59.6(6)
B8 B3 B9 59.4(5)
C1 B3 H3 124.8
C2 B3 H3 125.7
B4 B3 H3 122.5
B8 B3 H3 123.0
B9 B3 H3 124.0
C1 B4 B3 59.9(5)
C1 B4 B9 105.9(6)
B3 B4 B9 61.1(5)
C1 B4 B10 103.8(6)
B3 B4 B10 108.9(7)
B9 B4 B10 60.0(6)
C1 B4 B5 57.7(5)
B3 B4 B5 108.6(6)
B9 B4 B5 108.2(7)
B10 B4 B5 59.6(5)
C1 B4 H4 124.8
B3 B4 H4 120.2
B9 B4 H4 121.6
B10 B4 H4 122.8
B5 B4 H4 121.9
C1 B5 B11 105.7(6)
C1 B5 B10 103.5(6)
B11 B5 B10 60.6(6)
C1 B5 B4 57.8(5)
B11 B5 B4 108.2(7)
B10 B5 B4 59.1(6)
C1 B5 B6 61.3(4)
B11 B5 B6 60.6(4)
B10 B5 B6 109.9(6)
B4 B5 B6 110.5(6)
C1 B5 H5 124.8
B11 B5 H5 121.9
B10 B5 H5 122.7
B4 B5 H5 121.5
B6 B5 H5 118.9
C2 B6 B7 55.2(4)
C2 B6 C1 54.8(4)
B7 B6 C1 99.2(5)
C2 B6 B11 99.5(5)
B7 B6 B11 59.1(5)
C1 B6 B11 99.8(5)
C2 B6 B5 98.9(5)
B7 B6 B5 103.8(5)
C1 B6 B5 55.7(4)
B11 B6 B5 58.4(5)
C2 B6 Ir1 117.3(4)
B7 B6 Ir1 138.0(5)
C1 B6 Ir1 106.8(4)
B11 B6 Ir1 142.5(5)
B5 B6 Ir1 118.0(5)
C2 B7 B12 103.8(6)
C2 B7 B11 106.0(6)
B12 B7 B11 60.8(5)
C2 B7 B6 62.1(4)
B12 B7 B6 111.2(6)
B11 B7 B6 61.1(5)
C2 B7 B8 57.9(5)
B12 B7 B8 58.9(5)
B11 B7 B8 108.2(6)
B6 B7 B8 111.7(6)
C2 B7 H7 124.5
B12 B7 H7 122.4
B11 B7 H7 121.9
B6 B7 H7 117.8
B8 B7 H7 121.4
C2 B8 B12 103.6(6)
C2 B8 B9 105.3(6)
B12 B8 B9 60.8(6)
C2 B8 B3 59.8(5)
B12 B8 B3 109.1(7)
B9 B8 B3 60.5(6)
C2 B8 B7 56.6(4)
B12 B8 B7 59.9(5)
B9 B8 B7 108.2(6)
B3 B8 B7 107.6(6)
C2 B8 H8 125.4
B12 B8 H8 122.2
B9 B8 H8 121.6
B3 B8 H8 120.6
B7 B8 H8 122.4
B4 B9 B10 60.2(6)
B4 B9 B8 107.3(6)
B10 B9 B8 107.5(7)
B4 B9 B12 108.0(7)
B10 B9 B12 60.1(6)
B8 B9 B12 59.5(6)
B4 B9 B3 59.2(6)
B10 B9 B3 107.5(7)
B8 B9 B3 60.1(5)
B12 B9 B3 107.8(6)
B4 B9 H9 122.0
B10 B9 H9 121.8
B8 B9 H9 122.1
B12 B9 H9 121.7
B3 B9 H9 122.0
B9 B10 B4 59.8(6)
B9 B10 B12 60.5(6)
B4 B10 B12 108.0(7)
B9 B10 B5 109.4(7)
B4 B10 B5 61.3(6)
B12 B10 B5 108.0(6)
B9 B10 B11 109.9(7)
B4 B10 B11 109.2(6)
B12 B10 B11 60.6(6)
B5 B10 B11 59.6(5)
B9 B10 H10 120.7
B4 B10 H10 121.3
B12 B10 H10 121.8
B5 B10 H10 121.3
B11 B10 H10 120.8
B5 B11 B7 106.3(6)
B5 B11 B10 59.8(5)
B7 B11 B10 106.2(6)
B5 B11 B12 107.0(6)
B7 B11 B12 59.6(5)
B10 B11 B12 59.2(6)
B5 B11 B6 61.0(5)
B7 B11 B6 59.8(4)
B10 B11 B6 109.6(6)
B12 B11 B6 109.2(6)
B5 B11 H11 122.4
B7 B11 H11 123.2
B10 B11 H11 122.0
B12 B11 H11 121.9
B6 B11 H11 120.1
B8 B12 B10 107.0(7)
B8 B12 B7 61.3(5)
B10 B12 B7 106.9(6)
B8 B12 B9 59.7(6)
B10 B12 B9 59.3(6)
B7 B12 B9 108.4(6)
B8 B12 B11 109.1(6)
B10 B12 B11 60.1(5)
B7 B12 B11 59.6(5)
B9 B12 B11 108.5(7)
B8 B12 H12 121.3
B10 B12 H12 122.8
B7 B12 H12 121.7
B9 B12 H12 121.7
B11 B12 H12 121.1
C4 C3 C8 119.8
C4 C3 N2 123.9(7)
C8 C3 N2 116.2(6)
C3 C4 C5 119.4
C3 C4 H4A 120.3
C5 C4 H4A 120.3
C4 C5 C6 120.7
C4 C5 H5A 119.6
C6 C5 H5A 119.6
C7 C6 C5 119.8
C7 C6 O1 129.9(10)
C5 C6 O1 110.1(10)
C6 C7 C8 119.4
C6 C7 H7A 120.3
C8 C7 H7A 120.3
C7 C8 C3 120.7
C7 C8 H8A 119.6
C3 C8 H8A 119.6
C25 O1 C6 114.0(15)
O1 C25 H25A 109.5
O1 C25 H25B 109.5
H25A C25 H25B 109.5
O1 C25 H25C 109.5
H25A C25 H25C 109.5
H25B C25 H25C 109.5
C8' C3' C4' 120.0
C8' C3' N2 114.1(7)
C4' C3' N2 125.9(7)
C5' C4' C3' 120.0
C5' C4' H4' 120.0
C3' C4' H4' 120.0
C4' C5' C6' 120.0
C4' C5' H5' 120.0
C6' C5' H5' 120.0
O1' C6' C5' 116.1(10)
O1' C6' C7' 123.9(10)
C5' C6' C7' 120.0
C8' C7' C6' 120.0
C8' C7' H7' 120.0
C6' C7' H7' 120.0
C7' C8' C3' 120.0
C7' C8' H8' 120.0
C3' C8' H8' 120.0
C6' O1' C25' 119.5(17)
O1' C25' H25D 109.5
O1' C25' H25E 109.5
H25D C25' H25E 109.5
O1' C25' H25F 109.5
H25D C25' H25F 109.5
H25E C25' H25F 109.5
C10 C9 C14 118.0(7)
C10 C9 S1 120.5(6)
C14 C9 S1 121.4(6)
C9 C10 C11 121.3(8)
C9 C10 H10A 119.4
C11 C10 H10A 119.4
C12 C11 C10 120.2(10)
C12 C11 H11A 119.9
C10 C11 H11A 119.9
C11 C12 C13 120.2(9)
C11 C12 H12A 119.9
C13 C12 H12A 119.9
C12 C13 C14 121.0(9)
C12 C13 H13 119.5
C14 C13 H13 119.5
C9 C14 C13 119.2(8)
C9 C14 H14 120.4
C13 C14 H14 120.4
C19 C15 C16 107.0(6)
C19 C15 C20 127.2(6)
C16 C15 C20 125.2(7)
C19 C15 Ir1 70.6(4)
C16 C15 Ir1 73.6(3)
C20 C15 Ir1 128.1(5)
C17 C16 C15 107.5(6)
C17 C16 C21 127.3(7)
C15 C16 C21 124.6(7)
C17 C16 Ir1 75.1(4)
C15 C16 Ir1 68.7(3)
C21 C16 Ir1 128.4(5)
C18 C17 C16 108.0(6)
C18 C17 C22 126.7(8)
C16 C17 C22 125.0(8)
C18 C17 Ir1 70.5(4)
C16 C17 Ir1 69.0(4)
C22 C17 Ir1 131.0(6)
C17 C18 C19 109.2(6)
C17 C18 C23 124.7(8)
C19 C18 C23 125.8(8)
C17 C18 Ir1 74.6(4)
C19 C18 Ir1 67.6(4)
C23 C18 Ir1 128.5(6)
C18 C19 C15 108.2(6)
C18 C19 C24 124.5(7)
C15 C19 C24 126.5(7)
C18 C19 Ir1 75.8(4)
C15 C19 Ir1 71.7(4)
C24 C19 Ir1 126.6(5)
C15 C20 H20A 109.5
C15 C20 H20B 109.5
H20A C20 H20B 109.5
C15 C20 H20C 109.5
H20A C20 H20C 109.5
H20B C20 H20C 109.5
C16 C21 H21A 109.5
C16 C21 H21B 109.5
H21A C21 H21B 109.5
C16 C21 H21C 109.5
H21A C21 H21C 109.5
H21B C21 H21C 109.5
C17 C22 H22A 109.5
C17 C22 H22B 109.5
H22A C22 H22B 109.5
C17 C22 H22C 109.5
H22A C22 H22C 109.5
H22B C22 H22C 109.5
C18 C23 H23A 109.5
C18 C23 H23B 109.5
H23A C23 H23B 109.5
C18 C23 H23C 109.5
H23A C23 H23C 109.5
H23B C23 H23C 109.5
C19 C24 H24A 109.5
C19 C24 H24B 109.5
H24A C24 H24B 109.5
C19 C24 H24C 109.5
H24A C24 H24C 109.5
H24B C24 H24C 109.5

loop_
_geom_bond_atom_site_label_1
_geom_bond_atom_site_label_2
_geom_bond_distance
Ir1 N2 1.989(6)
Ir1 B6 2.065(7)
Ir1 C19 2.202(7)
Ir1 C15 2.216(6)
Ir1 C16 2.281(6)
Ir1 C18 2.309(6)
Ir1 C17 2.362(7)
Ir1 S1 2.3787(17)
S1 C9 1.778(7)
N1 N2 1.297(8)
N1 C1 1.428(9)
N2 C3 1.426(10)
N2 C3' 1.551(11)
C1 C2 1.647(10)
C1 B5 1.690(11)
C1 B4 1.693(12)
C1 B3 1.719(11)
C1 B6 1.795(10)
C2 B7 1.656(11)
C2 B8 1.680(10)
C2 B3 1.727(11)
C2 B6 1.783(10)
C2 H2 1.01(4)
B3 B4 1.750(14)
B3 B8 1.778(14)
B3 B9 1.784(14)
B3 H3 1.1000
B4 B9 1.758(15)
B4 B10 1.766(17)
B4 B5 1.806(12)
B4 H4 1.1000
B5 B11 1.774(13)
B5 B10 1.777(13)
B5 B6 1.822(11)
B5 H5 1.1000
B6 B7 1.792(11)
B6 B11 1.814(11)
B7 B12 1.779(12)
B7 B11 1.779(13)
B7 B8 1.803(13)
B7 H7 1.1000
B8 B12 1.761(13)
B8 B9 1.764(13)
B8 H8 1.1000
B9 B10 1.762(14)
B9 B12 1.783(15)
B9 H9 1.1000
B10 B12 1.776(15)
B10 B11 1.792(12)
B10 H10 1.1000
B11 B12 1.801(13)
B11 H11 1.1000
B12 H12 1.1000
C3 C4 1.363(6)
C3 C8 1.381(6)
C4 C5 1.376(6)
C4 H4A 0.9300
C5 C6 1.381(6)
C5 H5A 0.9300
C6 C7 1.363(6)
C6 O1 1.425(15)
C7 C8 1.376(6)
C7 H7A 0.9300
C8 H8A 0.9300
O1 C25 1.424(17)
C25 H25A 0.9600
C25 H25B 0.9600
C25 H25C 0.9600
C3' C8' 1.371(7)
C3' C4' 1.371(7)
C4' C5' 1.371(7)
C4' H4' 0.9300
C5' C6' 1.371(7)
C5' H5' 0.9300
C6' O1' 1.361(15)
C6' C7' 1.371(7)
C7' C8' 1.371(7)
C7' H7' 0.9300
C8' H8' 0.9300
O1' C25' 1.438(18)
C25' H25D 0.9600
C25' H25E 0.9600
C25' H25F 0.9600
C9 C10 1.391(10)
C9 C14 1.396(10)
C10 C11 1.396(12)
C10 H10A 0.9300
C11 C12 1.331(14)
C11 H11A 0.9300
C12 C13 1.382(14)
C12 H12A 0.9300
C13 C14 1.396(12)
C13 H13 0.9300
C14 H14 0.9300
C15 C19 1.427(10)
C15 C16 1.452(9)
C15 C20 1.492(9)
C16 C17 1.434(10)
C16 C21 1.495(10)
C17 C18 1.404(11)
C17 C22 1.513(10)
C18 C19 1.418(10)
C18 C23 1.472(10)
C19 C24 1.514(11)
C20 H20A 0.9600
C20 H20B 0.9600
C20 H20C 0.9600
C21 H21A 0.9600
C21 H21B 0.9600
C21 H21C 0.9600
C22 H22A 0.9600
C22 H22B 0.9600
C22 H22C 0.9600
C23 H23A 0.9600
C23 H23B 0.9600
C23 H23C 0.9600
C24 H24A 0.9600
C24 H24B 0.9600
C24 H24C 0.9600

loop_
_geom_torsion_atom_site_label_1
_geom_torsion_atom_site_label_2
_geom_torsion_atom_site_label_3
_geom_torsion_atom_site_label_4
_geom_torsion
C1 N1 N2 C3 158.1(7)
C1 N1 N2 C3' 175.5(7)
C1 N1 N2 Ir1 -5.5(9)
N2 N1 C1 C2 71.8(8)
N2 N1 C1 B5 -67.6(8)
N2 N1 C1 B4 -144.1(7)
N2 N1 C1 B3 143.2(7)
N2 N1 C1 B6 2.5(8)
N1 C1 C2 B7 -141.4(6)
B5 C1 C2 B7 1.2(7)
B4 C1 C2 B7 70.4(7)
B3 C1 C2 B7 110.3(6)
B6 C1 C2 B7 -40.8(5)
N1 C1 C2 B8 147.6(6)
B5 C1 C2 B8 -69.9(7)
B4 C1 C2 B8 -0.6(8)
B3 C1 C2 B8 39.3(6)
B6 C1 C2 B8 -111.9(6)
N1 C1 C2 B3 108.3(7)
B5 C1 C2 B3 -109.1(6)
B4 C1 C2 B3 -39.9(6)
B6 C1 C2 B3 -151.2(6)
N1 C1 C2 B6 -100.5(6)
B5 C1 C2 B6 42.0(5)
B4 C1 C2 B6 111.3(7)
B3 C1 C2 B6 151.2(6)
N1 C1 B3 C2 -109.7(7)
B5 C1 B3 C2 100.2(6)
B4 C1 B3 C2 136.8(7)
B6 C1 B3 C2 28.7(6)
N1 C1 B3 B4 113.5(8)
C2 C1 B3 B4 -136.8(7)
B5 C1 B3 B4 -36.6(7)
B6 C1 B3 B4 -108.0(7)
N1 C1 B3 B8 -144.7(6)
C2 C1 B3 B8 -35.0(5)
B5 C1 B3 B8 65.2(8)
B4 C1 B3 B8 101.8(7)
B6 C1 B3 B8 -6.2(8)
N1 C1 B3 B9 154.1(7)
C2 C1 B3 B9 -96.2(7)
B5 C1 B3 B9 4.0(8)
B4 C1 B3 B9 40.5(7)
B6 C1 B3 B9 -67.5(8)
B7 C2 B3 C1 -100.9(7)
B8 C2 B3 C1 -138.6(6)
B6 C2 B3 C1 -29.0(6)
C1 C2 B3 B4 36.9(6)
B7 C2 B3 B4 -64.0(8)
B8 C2 B3 B4 -101.7(7)
B6 C2 B3 B4 7.9(9)
C1 C2 B3 B8 138.6(6)
B7 C2 B3 B8 37.7(6)
B6 C2 B3 B8 109.5(6)
C1 C2 B3 B9 98.3(6)
B7 C2 B3 B9 -2.6(8)
B8 C2 B3 B9 -40.2(6)
B6 C2 B3 B9 69.3(7)
N1 C1 B4 B3 -107.1(8)
C2 C1 B4 B3 39.9(6)
B5 C1 B4 B3 143.5(7)
B6 C1 B4 B3 108.1(7)
N1 C1 B4 B9 -148.9(7)
C2 C1 B4 B9 -1.9(9)
B5 C1 B4 B9 101.7(8)
B3 C1 B4 B9 -41.8(7)
B6 C1 B4 B9 66.3(8)
N1 C1 B4 B10 148.8(7)
C2 C1 B4 B10 -64.2(8)
B5 C1 B4 B10 39.5(6)
B3 C1 B4 B10 -104.0(7)
B6 C1 B4 B10 4.1(8)
N1 C1 B4 B5 109.3(7)
C2 C1 B4 B5 -103.7(6)
B3 C1 B4 B5 -143.5(7)
B6 C1 B4 B5 -35.4(6)
C2 B3 B4 C1 -36.3(6)
B8 B3 B4 C1 -95.8(7)
B9 B3 B4 C1 -133.0(7)
C1 B3 B4 B9 133.0(7)
C2 B3 B4 B9 96.7(7)
B8 B3 B4 B9 37.2(6)
C1 B3 B4 B10 95.4(6)
C2 B3 B4 B10 59.1(8)
B8 B3 B4 B10 -0.5(8)
B9 B3 B4 B10 -37.6(7)
C1 B3 B4 B5 32.0(6)
C2 B3 B4 B5 -4.3(9)
B8 B3 B4 B5 -63.8(9)
B9 B3 B4 B5 -101.0(8)
N1 C1 B5 B11 143.7(6)
C2 C1 B5 B11 1.0(7)
B4 C1 B5 B11 -102.0(7)
B3 C1 B5 B11 -66.4(7)
B6 C1 B5 B11 42.7(5)
N1 C1 B5 B10 -153.5(6)
C2 C1 B5 B10 63.9(7)
B4 C1 B5 B10 -39.1(6)
B3 C1 B5 B10 -3.6(8)
B6 C1 B5 B10 105.6(6)
N1 C1 B5 B4 -114.4(7)
C2 C1 B5 B4 103.0(6)
B3 C1 B5 B4 35.5(7)
B6 C1 B5 B4 144.7(6)
N1 C1 B5 B6 101.0(6)
C2 C1 B5 B6 -41.7(5)
B4 C1 B5 B6 -144.7(6)
B3 C1 B5 B6 -109.1(6)
B3 B4 B5 C1 -32.9(6)
B9 B4 B5 C1 -97.7(7)
B10 B4 B5 C1 -134.3(7)
C1 B4 B5 B11 97.4(6)
B3 B4 B5 B11 64.5(9)
B9 B4 B5 B11 -0.3(9)
B10 B4 B5 B11 -36.9(6)
C1 B4 B5 B10 134.3(7)
B3 B4 B5 B10 101.5(8)
B9 B4 B5 B10 36.6(7)
C1 B4 B5 B6 32.8(6)
B3 B4 B5 B6 -0.1(10)
B9 B4 B5 B6 -64.9(9)
B10 B4 B5 B6 -101.5(7)
C1 C2 B6 B7 -136.8(6)
B8 C2 B6 B7 -35.8(6)
B3 C2 B6 B7 -108.3(7)
B7 C2 B6 C1 136.8(6)
B8 C2 B6 C1 101.0(7)
B3 C2 B6 C1 28.5(6)
C1 C2 B6 B11 -95.4(5)
B7 C2 B6 B11 41.4(5)
B8 C2 B6 B11 5.6(8)
B3 C2 B6 B11 -66.8(7)
C1 C2 B6 B5 -36.1(5)
B7 C2 B6 B5 100.7(6)
B8 C2 B6 B5 64.9(7)
B3 C2 B6 B5 -7.6(7)
C1 C2 B6 Ir1 91.9(5)
B7 C2 B6 Ir1 -131.3(6)
B8 C2 B6 Ir1 -167.1(5)
B3 C2 B6 Ir1 120.4(6)
N1 C1 B6 C2 112.5(6)
B5 C1 B6 C2 -135.2(6)
B4 C1 B6 C2 -99.2(6)
B3 C1 B6 C2 -28.6(6)
N1 C1 B6 B7 147.2(6)
C2 C1 B6 B7 34.7(5)
B5 C1 B6 B7 -100.5(6)
B4 C1 B6 B7 -64.5(7)
B3 C1 B6 B7 6.1(7)
N1 C1 B6 B11 -152.8(6)
C2 C1 B6 B11 94.7(6)
B5 C1 B6 B11 -40.4(5)
B4 C1 B6 B11 -4.4(7)
B3 C1 B6 B11 66.2(7)
N1 C1 B6 B5 -112.4(7)
C2 C1 B6 B5 135.2(6)
B4 C1 B6 B5 36.0(6)
B3 C1 B6 B5 106.6(7)
N1 C1 B6 Ir1 0.5(7)
C2 C1 B6 Ir1 -112.0(5)
B5 C1 B6 Ir1 112.9(5)
B4 C1 B6 Ir1 148.9(5)
B3 C1 B6 Ir1 -140.6(5)
C1 B5 B6 C2 35.7(5)
B11 B5 B6 C2 -95.7(5)
B10 B5 B6 C2 -59.2(7)
B4 B5 B6 C2 4.2(8)
C1 B5 B6 B7 91.9(6)
B11 B5 B6 B7 -39.5(5)
B10 B5 B6 B7 -3.0(8)
B4 B5 B6 B7 60.4(8)
B11 B5 B6 C1 -131.4(6)
B10 B5 B6 C1 -94.9(6)
B4 B5 B6 C1 -31.5(6)
C1 B5 B6 B11 131.4(6)
B10 B5 B6 B11 36.5(6)
B4 B5 B6 B11 99.9(8)
C1 B5 B6 Ir1 -91.9(5)
B11 B5 B6 Ir1 136.7(6)
B10 B5 B6 Ir1 173.2(5)
B4 B5 B6 Ir1 -123.4(6)
C1 C2 B7 B12 -66.0(7)
B8 C2 B7 B12 38.6(6)
B3 C2 B7 B12 1.8(8)
B6 C2 B7 B12 -107.0(6)
C1 C2 B7 B11 -2.8(7)
B8 C2 B7 B11 101.7(6)
B3 C2 B7 B11 65.0(8)
B6 C2 B7 B11 -43.8(5)
C1 C2 B7 B6 41.0(5)
B8 C2 B7 B6 145.5(6)
B3 C2 B7 B6 108.8(6)
C1 C2 B7 B8 -104.6(6)
B3 C2 B7 B8 -36.8(6)
B6 C2 B7 B8 -145.5(6)
C1 B6 B7 C2 -34.5(5)
B11 B6 B7 C2 -130.5(6)
B5 B6 B7 C2 -91.3(6)
Ir1 B6 B7 C2 93.6(7)
C2 B6 B7 B12 94.8(7)
C1 B6 B7 B12 60.3(7)
B11 B6 B7 B12 -35.7(6)
B5 B6 B7 B12 3.5(8)
Ir1 B6 B7 B12 -171.5(6)
C2 B6 B7 B11 130.5(6)
C1 B6 B7 B11 96.0(5)
B5 B6 B7 B11 39.2(5)
Ir1 B6 B7 B11 -135.9(8)
C2 B6 B7 B8 31.1(5)
C1 B6 B7 B8 -3.5(7)
B11 B6 B7 B8 -99.4(6)
B5 B6 B7 B8 -60.2(7)
Ir1 B6 B7 B8 124.7(7)
C1 C2 B8 B12 65.8(8)
B7 C2 B8 B12 -39.0(6)
B3 C2 B8 B12 104.4(7)
B6 C2 B8 B12 -4.1(9)
C1 C2 B8 B9 2.9(9)
B7 C2 B8 B9 -101.9(7)
B3 C2 B8 B9 41.4(7)
B6 C2 B8 B9 -67.1(9)
C1 C2 B8 B3 -38.6(6)
B7 C2 B8 B3 -143.4(6)
B6 C2 B8 B3 -108.5(7)
C1 C2 B8 B7 104.8(6)
B3 C2 B8 B7 143.4(6)
B6 C2 B8 B7 34.8(6)
C1 B3 B8 C2 34.9(5)
B4 B3 B8 C2 95.6(6)
B9 B3 B8 C2 132.9(7)
C1 B3 B8 B12 -60.1(7)
C2 B3 B8 B12 -94.9(7)
B4 B3 B8 B12 0.6(8)
B9 B3 B8 B12 37.9(6)
C1 B3 B8 B9 -98.0(7)
C2 B3 B8 B9 -132.9(7)
B4 B3 B8 B9 -37.3(6)
C1 B3 B8 B7 3.3(8)
C2 B3 B8 B7 -31.5(5)
B4 B3 B8 B7 64.0(7)
B9 B3 B8 B7 101.3(7)
B12 B7 B8 C2 -135.0(7)
B11 B7 B8 C2 -97.9(6)
B6 B7 B8 C2 -32.6(5)
C2 B7 B8 B12 135.0(7)
B11 B7 B8 B12 37.1(6)
B6 B7 B8 B12 102.4(7)
C2 B7 B8 B9 96.7(7)
B12 B7 B8 B9 -38.3(6)
B11 B7 B8 B9 -1.2(8)
B6 B7 B8 B9 64.1(8)
C2 B7 B8 B3 32.8(6)
B12 B7 B8 B3 -102.2(7)
B11 B7 B8 B3 -65.1(7)
B6 B7 B8 B3 0.2(8)
C1 B4 B9 B10 -97.0(7)
B3 B4 B9 B10 -138.2(7)
B5 B4 B9 B10 -36.5(6)
C1 B4 B9 B8 3.6(10)
B3 B4 B9 B8 -37.6(7)
B10 B4 B9 B8 100.6(8)
B5 B4 B9 B8 64.1(9)
C1 B4 B9 B12 -59.2(9)
B3 B4 B9 B12 -100.4(7)
B10 B4 B9 B12 37.8(6)
B5 B4 B9 B12 1.3(9)
C1 B4 B9 B3 41.2(6)
B10 B4 B9 B3 138.2(7)
B5 B4 B9 B3 101.7(7)
C2 B8 B9 B4 -3.9(10)
B12 B8 B9 B4 -101.1(8)
B3 B8 B9 B4 37.1(7)
B7 B8 B9 B4 -63.3(9)
C2 B8 B9 B10 59.5(9)
B12 B8 B9 B10 -37.7(7)
B3 B8 B9 B10 100.6(8)
B7 B8 B9 B10 0.2(9)
C2 B8 B9 B12 97.2(7)
B3 B8 B9 B12 138.3(6)
B7 B8 B9 B12 37.9(6)
C2 B8 B9 B3 -41.1(6)
B12 B8 B9 B3 -138.3(6)
B7 B8 B9 B3 -100.4(6)
C1 B3 B9 B4 -39.9(6)
C2 B3 B9 B4 -98.7(6)
B8 B3 B9 B4 -137.8(7)
C1 B3 B9 B10 -2.5(9)
C2 B3 B9 B10 -61.3(8)
B4 B3 B9 B10 37.4(7)
B8 B3 B9 B10 -100.5(8)
C1 B3 B9 B8 97.9(7)
C2 B3 B9 B8 39.2(6)
B4 B3 B9 B8 137.8(7)
C1 B3 B9 B12 60.9(8)
C2 B3 B9 B12 2.1(8)
B4 B3 B9 B12 100.8(7)
B8 B3 B9 B12 -37.0(6)
B8 B9 B10 B4 -100.3(7)
B12 B9 B10 B4 -137.7(6)
B3 B9 B10 B4 -36.9(7)
B4 B9 B10 B12 137.7(6)
B8 B9 B10 B12 37.4(6)
B3 B9 B10 B12 100.8(7)
B4 B9 B10 B5 37.5(7)
B8 B9 B10 B5 -62.8(9)
B12 B9 B10 B5 -100.3(7)
B3 B9 B10 B5 0.6(10)
B4 B9 B10 B11 101.2(8)
B8 B9 B10 B11 0.9(10)
B12 B9 B10 B11 -36.5(7)
B3 B9 B10 B11 64.3(10)
C1 B4 B10 B9 100.6(7)
B3 B4 B10 B9 38.1(6)
B5 B4 B10 B9 139.1(7)
C1 B4 B10 B12 62.6(8)
B3 B4 B10 B12 0.1(8)
B9 B4 B10 B12 -38.0(6)
B5 B4 B10 B12 101.1(6)
C1 B4 B10 B5 -38.5(6)
B3 B4 B10 B5 -101.0(7)
B9 B4 B10 B5 -139.1(7)
C1 B4 B10 B11 -1.8(9)
B3 B4 B10 B11 -64.3(9)
B9 B4 B10 B11 -102.4(8)
B5 B4 B10 B11 36.7(6)
C1 B5 B10 B9 1.7(9)
B11 B5 B10 B9 102.3(8)
B4 B5 B10 B9 -36.8(7)
B6 B5 B10 B9 65.7(9)
C1 B5 B10 B4 38.5(6)
B11 B5 B10 B4 139.1(7)
B6 B5 B10 B4 102.6(7)
C1 B5 B10 B12 -62.6(8)
B11 B5 B10 B12 38.0(7)
B4 B5 B10 B12 -101.1(8)
B6 B5 B10 B12 1.5(9)
C1 B5 B10 B11 -100.6(6)
B4 B5 B10 B11 -139.1(7)
B6 B5 B10 B11 -36.5(6)
C1 B5 B11 B7 -2.7(7)
B10 B5 B11 B7 -99.6(7)
B4 B5 B11 B7 -63.3(7)
B6 B5 B11 B7 40.4(5)
C1 B5 B11 B10 96.9(6)
B4 B5 B11 B10 36.2(6)
B6 B5 B11 B10 140.0(6)
C1 B5 B11 B12 59.8(7)
B10 B5 B11 B12 -37.1(6)
B4 B5 B11 B12 -0.9(8)
B6 B5 B11 B12 102.9(6)
C1 B5 B11 B6 -43.1(5)
B10 B5 B11 B6 -140.0(6)
B4 B5 B11 B6 -103.8(7)
C2 B7 B11 B5 3.4(7)
B12 B7 B11 B5 100.5(6)
B6 B7 B11 B5 -41.0(5)
B8 B7 B11 B5 64.2(7)
C2 B7 B11 B10 -59.2(8)
B12 B7 B11 B10 37.9(6)
B6 B7 B11 B10 -103.6(7)
B8 B7 B11 B10 1.7(8)
C2 B7 B11 B12 -97.1(7)
B6 B7 B11 B12 -141.5(6)
B8 B7 B11 B12 -36.3(6)
C2 B7 B11 B6 44.4(5)
B12 B7 B11 B6 141.5(6)
B8 B7 B11 B6 105.2(6)
B9 B10 B11 B5 -101.3(8)
B4 B10 B11 B5 -37.5(7)
B12 B10 B11 B5 -137.8(7)
B9 B10 B11 B7 -1.6(9)
B4 B10 B11 B7 62.3(8)
B12 B10 B11 B7 -38.1(6)
B5 B10 B11 B7 99.7(6)
B9 B10 B11 B12 36.5(7)
B4 B10 B11 B12 100.4(8)
B5 B10 B11 B12 137.8(7)
B9 B10 B11 B6 -64.7(9)
B4 B10 B11 B6 -0.8(9)
B12 B10 B11 B6 -101.2(7)
B5 B10 B11 B6 36.6(6)
C2 B6 B11 B5 94.6(5)
B7 B6 B11 B5 133.9(6)
C1 B6 B11 B5 39.0(5)
Ir1 B6 B11 B5 -96.0(8)
C2 B6 B11 B7 -39.3(5)
C1 B6 B11 B7 -94.9(5)
B5 B6 B11 B7 -133.9(6)
Ir1 B6 B11 B7 130.1(9)
C2 B6 B11 B10 58.5(7)
B7 B6 B11 B10 97.8(7)
C1 B6 B11 B10 2.9(8)
B5 B6 B11 B10 -36.1(6)
Ir1 B6 B11 B10 -132.1(8)
C2 B6 B11 B12 -4.6(7)
B7 B6 B11 B12 34.6(6)
C1 B6 B11 B12 -60.3(7)
B5 B6 B11 B12 -99.3(7)
Ir1 B6 B11 B12 164.7(7)
C2 B8 B12 B10 -62.9(8)
B9 B8 B12 B10 37.2(6)
B3 B8 B12 B10 -0.6(8)
B7 B8 B12 B10 -100.4(7)
C2 B8 B12 B7 37.4(6)
B9 B8 B12 B7 137.6(6)
B3 B8 B12 B7 99.8(6)
C2 B8 B12 B9 -100.2(7)
B3 B8 B12 B9 -37.8(6)
B7 B8 B12 B9 -137.6(6)
C2 B8 B12 B11 0.6(9)
B9 B8 B12 B11 100.8(7)
B3 B8 B12 B11 63.0(8)
B7 B8 B12 B11 -36.8(6)
B9 B10 B12 B8 -37.4(6)
B4 B10 B12 B8 0.3(8)
B5 B10 B12 B8 65.1(8)
B11 B10 B12 B8 102.6(7)
B9 B10 B12 B7 -101.8(7)
B4 B10 B12 B7 -64.1(8)
B5 B10 B12 B7 0.8(9)
B11 B10 B12 B7 38.3(6)
B4 B10 B12 B9 37.7(6)
B5 B10 B12 B9 102.5(8)
B11 B10 B12 B9 140.0(7)
B9 B10 B12 B11 -140.0(7)
B4 B10 B12 B11 -102.4(7)
B5 B10 B12 B11 -37.5(6)
C2 B7 B12 B8 -38.1(6)
B11 B7 B12 B8 -139.0(7)
B6 B7 B12 B8 -103.2(7)
C2 B7 B12 B10 62.3(8)
B11 B7 B12 B10 -38.5(6)
B6 B7 B12 B10 -2.8(9)
B8 B7 B12 B10 100.5(8)
C2 B7 B12 B9 -0.2(8)
B11 B7 B12 B9 -101.1(7)
B6 B7 B12 B9 -65.3(8)
B8 B7 B12 B9 37.9(6)
C2 B7 B12 B11 100.9(6)
B6 B7 B12 B11 35.7(6)
B8 B7 B12 B11 139.0(7)
B4 B9 B12 B8 99.9(7)
B10 B9 B12 B8 137.7(7)
B3 B9 B12 B8 37.3(6)
B4 B9 B12 B10 -37.9(6)
B8 B9 B12 B10 -137.7(7)
B3 B9 B12 B10 -100.4(7)
B4 B9 B12 B7 61.3(8)
B10 B9 B12 B7 99.2(7)
B8 B9 B12 B7 -38.6(6)
B3 B9 B12 B7 -1.2(8)
B4 B9 B12 B11 -1.9(9)
B10 B9 B12 B11 36.0(6)
B8 B9 B12 B11 -101.8(6)
B3 B9 B12 B11 -64.4(8)
B5 B11 B12 B8 -61.7(8)
B7 B11 B12 B8 37.5(6)
B10 B11 B12 B8 -99.1(8)
B6 B11 B12 B8 2.8(9)
B5 B11 B12 B10 37.3(6)
B7 B11 B12 B10 136.6(7)
B6 B11 B12 B10 101.9(7)
B5 B11 B12 B7 -99.3(6)
B10 B11 B12 B7 -136.6(7)
B6 B11 B12 B7 -34.7(6)
B5 B11 B12 B9 1.7(8)
B7 B11 B12 B9 101.0(7)
B10 B11 B12 B9 -35.6(6)
B6 B11 B12 B9 66.2(8)
N1 N2 C3 C4 -44.8(9)
Ir1 N2 C3 C4 119.6(7)
N1 N2 C3 C8 132.8(7)
Ir1 N2 C3 C8 -62.8(9)
C8 C3 C4 C5 0.0
N2 C3 C4 C5 177.5(11)
C3 C4 C5 C6 0.0
C4 C5 C6 C7 0.0
C4 C5 C6 O1 -176.0(12)
C5 C6 C7 C8 0.0
O1 C6 C7 C8 175.1(15)
C6 C7 C8 C3 0.0
C4 C3 C8 C7 0.0
N2 C3 C8 C7 -177.7(10)
C7 C6 O1 C25 -3(2)
C5 C6 O1 C25 172.3(14)
N1 N2 C3' C8' -42.6(10)
Ir1 N2 C3' C8' 138.3(6)
N1 N2 C3' C4' 138.6(8)
Ir1 N2 C3' C4' -40.6(11)
C8' C3' C4' C5' 0.0
N2 C3' C4' C5' 178.8(13)
C3' C4' C5' C6' 0.0
C4' C5' C6' O1' -179.2(14)
C4' C5' C6' C7' 0.0
O1' C6' C7' C8' 179.1(15)
C5' C6' C7' C8' 0.0
C6' C7' C8' C3' 0.0
C4' C3' C8' C7' 0.0
N2 C3' C8' C7' -178.9(11)
C5' C6' O1' C25' 164.5(18)
C7' C6' O1' C25' -15(2)
Ir1 S1 C9 C10 -96.1(7)
Ir1 S1 C9 C14 86.6(7)
C14 C9 C10 C11 -2.9(13)
S1 C9 C10 C11 179.7(8)
C9 C10 C11 C12 3.4(17)
C10 C11 C12 C13 -3.0(18)
C11 C12 C13 C14 2.2(17)
C10 C9 C14 C13 2.1(13)
S1 C9 C14 C13 179.4(7)
C12 C13 C14 C9 -1.8(15)
C19 C15 C16 C17 2.5(7)
C20 C15 C16 C17 -168.9(6)
Ir1 C15 C16 C17 65.7(4)
C19 C15 C16 C21 174.1(6)
C20 C15 C16 C21 2.7(10)
Ir1 C15 C16 C21 -122.8(7)
C19 C15 C16 Ir1 -63.2(4)
C20 C15 C16 Ir1 125.4(7)
C15 C16 C17 C18 -1.6(7)
C21 C16 C17 C18 -172.9(7)
Ir1 C16 C17 C18 59.9(5)
C15 C16 C17 C22 172.4(7)
C21 C16 C17 C22 1.2(12)
Ir1 C16 C17 C22 -126.1(8)
C15 C16 C17 Ir1 -61.5(4)
C21 C16 C17 Ir1 127.2(7)
C16 C17 C18 C19 0.1(8)
C22 C17 C18 C19 -173.8(7)
Ir1 C17 C18 C19 59.1(5)
C16 C17 C18 C23 174.5(7)
C22 C17 C18 C23 0.6(12)
Ir1 C17 C18 C23 -126.5(8)
C16 C17 C18 Ir1 -59.0(5)
C22 C17 C18 Ir1 127.1(8)
C17 C18 C19 C15 1.5(8)
C23 C18 C19 C15 -172.8(7)
Ir1 C18 C19 C15 64.9(4)
C17 C18 C19 C24 171.7(7)
C23 C18 C19 C24 -2.6(12)
Ir1 C18 C19 C24 -124.9(7)
C17 C18 C19 Ir1 -63.4(5)
C23 C18 C19 Ir1 122.3(8)
C16 C15 C19 C18 -2.5(7)
C20 C15 C19 C18 168.7(7)
Ir1 C15 C19 C18 -67.6(5)
C16 C15 C19 C24 -172.4(7)
C20 C15 C19 C24 -1.3(11)
Ir1 C15 C19 C24 122.4(7)
C16 C15 C19 Ir1 65.2(4)
C20 C15 C19 Ir1 -123.7(7)
